data_2209358
loop_
_publ_author_name
'Tong-Tao Xu'
'Xing-You Xu'
'Lu-De Lu'
'Jia Ni'
'Xu-Jie Yang'

_publ_section_title Bis{\m-(<i>E</i>)-5-methoxy-2-[1-(3-oxidopropylideneamino)ethyl]phenolato}copper(II)
_journal_coeditor_code XU2036
_journal_issue 6
_journal_name_full 'Acta Crystallographica Section E'
_journal_page_first m1408
_journal_page_last m1409
_journal_paper_doi 10.1107/S1600536806018800
_journal_volume 62
_journal_year 2006
_chemical_formula_iupac '[Cu2 (C12 H15 N1 O3)2]'
_chemical_formula_moiety 'C24 H30 Cu2 N2 O6'
_chemical_formula_sum 'C24 H30 Cu2 N2 O6'
_chemical_formula_weight 569.6
_chemical_name_systematic
;
Bis{\m-(E)-5-methoxy-2-[1-(3-oxidopropylideneamino)ethyl]phenolato}copper(II)
;
_space_group_IT_number 14
_symmetry_cell_setting monoclinic
_symmetry_space_group_name_Hall '-P 2ybc'
_symmetry_space_group_name_H-M 'P 1 21/c 1'
_atom_sites_solution_hydrogens geom
_atom_sites_solution_primary direct
_atom_sites_solution_secondary difmap
_audit_creation_method SHELXL-97
_cell_angle_alpha 90.00
_cell_angle_beta 95.493(2)
_cell_angle_gamma 90.00
_cell_formula_units_Z 2
_cell_length_a 6.7740(10)
_cell_length_b 6.7030(10)
_cell_length_c 25.775(4)
_cell_measurement_reflns_used 726
_cell_measurement_temperature 293(2)
_cell_measurement_theta_max 23.2
_cell_measurement_theta_min 2.4
_cell_volume 1165.0(3)
_computing_cell_refinement 'SAINT (Bruker, 2003)'
_computing_data_collection 'SMART (Bruker, 2003)'
_computing_data_reduction SAINT
_computing_molecular_graphics 'SHELXTL (Sheldrick, 1997b)'
_computing_publication_material SHELXTL'
_computing_structure_refinement 'SHELXL97 (Sheldrick, 1997a)'
_computing_structure_solution 'SHELXS97 (Sheldrick, 1997a)'
_diffrn_ambient_temperature 293(2)
_diffrn_measured_fraction_theta_full 1.00
_diffrn_measured_fraction_theta_max 1.00
_diffrn_measurement_device_type 'Bruker SMART APEX area-dectector'
_diffrn_measurement_method '\f and \w'
_diffrn_radiation_monochromator graphite
_diffrn_radiation_source 'fine-focus sealed tube'
_diffrn_radiation_type MoK\a
_diffrn_radiation_wavelength 0.71073
_diffrn_reflns_av_R_equivalents 0.032
_diffrn_reflns_av_sigmaI/netI 0.038
_diffrn_reflns_limit_h_max 7
_diffrn_reflns_limit_h_min -8
_diffrn_reflns_limit_k_max 7
_diffrn_reflns_limit_k_min -6
_diffrn_reflns_limit_l_max 30
_diffrn_reflns_limit_l_min -17
_diffrn_reflns_number 5982
_diffrn_reflns_theta_full 25.0
_diffrn_reflns_theta_max 25.0
_diffrn_reflns_theta_min 1.6
_diffrn_standards_interval_count 0
_diffrn_standards_interval_time 0
_diffrn_standards_number 0
_exptl_absorpt_coefficient_mu 1.869
_exptl_absorpt_correction_T_max 0.912
_exptl_absorpt_correction_T_min 0.695
_exptl_absorpt_correction_type multi-scan
_exptl_absorpt_process_details '(SADABS; Sheldrick, 2002)'
_exptl_crystal_colour blue
_exptl_crystal_density_diffrn 1.624
_exptl_crystal_density_method 'not measured'
_exptl_crystal_description prism
_exptl_crystal_F_000 588
_exptl_crystal_size_max 0.21
_exptl_crystal_size_mid 0.08
_exptl_crystal_size_min 0.05
_refine_diff_density_max 0.74
_refine_diff_density_min -0.54
_refine_ls_extinction_method none
_refine_ls_goodness_of_fit_ref 1.048
_refine_ls_hydrogen_treatment constr
_refine_ls_matrix_type full
_refine_ls_number_parameters 156
_refine_ls_number_reflns 2034
_refine_ls_number_restraints 0
_refine_ls_restrained_S_all 1.048
_refine_ls_R_factor_all 0.063
_refine_ls_R_factor_gt 0.053
_refine_ls_shift/su_max 0.001
_refine_ls_shift/su_mean 0.000
_refine_ls_structure_factor_coef Fsqd
_refine_ls_weighting_details 'calc w=1/[\s^2^(Fo^2^)+(0.0738P)^2^+3.3311P] where P=(Fo^2^+2Fc^2^)/3'
_refine_ls_weighting_scheme calc
_refine_ls_wR_factor_gt 0.125
_refine_ls_wR_factor_ref 0.144
_reflns_number_gt 1788
_reflns_number_total 2034
_reflns_threshold_expression I>2\s(I)
_cod_data_source_file xu2036.cif
_cod_data_source_block I
_cod_depositor_comments
;
The following automatic conversions were performed:
'_symmetry_cell_setting' value 'Monoclinic' changed to 'monoclinic'
according to '/home/saulius/struct/CIF-dictionaries/cif_core.dic'
dictionary named 'cif_core.dic' version 2.4.1 from 2010-06-29.

Automatic conversion script
Id: cif_fix_enum 1527 2010-12-29 10:47:43Z saulius 

The following automatic conversions were performed:

'_symmetry_cell_setting' value 'Monoclinic' changed to 'monoclinic'
according to /home/saulius/struct/CIF-dictionaries/cif_core.dic
dictionary named 'cif_core.dic' version 2.4.1 from 2010-06-29.

Automatic conversion script
Id: cif_fix_values 1715 2011-07-08 13:25:40Z adriana 
;
_cod_original_cell_volume 1165.1(3)
_cod_original_sg_symbol_H-M 'P 21/c'
_cod_database_code 2209358
_cod_database_fobs_code 2209358

loop_
_symmetry_equiv_pos_as_xyz
'x, y, z'
'-x, y+1/2, -z+1/2'
'-x, -y, -z'
'x, -y-1/2, z-1/2'

loop_
_atom_site_type_symbol
_atom_site_label
_atom_site_fract_x
_atom_site_fract_y
_atom_site_fract_z
_atom_site_U_iso_or_equiv
_atom_site_adp_type
_atom_site_calc_flag
_atom_site_refinement_flags
_atom_site_occupancy
Cu Cu1 0.04771(9) 0.11879(9) 0.04962(2) 0.0297(2) Uani d . 1
O O3 -0.1210(6) 0.1208(5) -0.01424(14) 0.0416(10) Uani d . 1
N N1 -0.0509(6) 0.3606(6) 0.08086(16) 0.0310(9) Uani d . 1
O O1 0.2406(6) 0.0741(5) 0.10542(14) 0.0382(9) Uani d . 1
C C1 0.3257(7) 0.2151(7) 0.13452(18) 0.0283(11) Uani d . 1
O O2 0.7941(6) 0.2693(6) 0.21984(15) 0.0451(10) Uani d . 1
C C6 0.2460(8) 0.4089(7) 0.1398(2) 0.0319(11) Uani d . 1
C C10 -0.2505(8) 0.4310(8) 0.0612(2) 0.0376(13) Uani d . 1
H H10A -0.2371 0.5462 0.0391 0.045 Uiso calc R 1
H H10B -0.3198 0.4735 0.0906 0.045 Uiso calc R 1
C C3 0.6148(8) 0.3034(8) 0.19340(19) 0.0349(12) Uani d . 1
C C8 0.0530(8) 0.4692(7) 0.11533(19) 0.0310(11) Uani d . 1
C C9 -0.0284(9) 0.6658(8) 0.1325(2) 0.0453(14) Uani d . 1
H H9A -0.1422 0.7022 0.1094 0.068 Uiso calc R 1
H H9B 0.0714 0.7671 0.1318 0.068 Uiso calc R 1
H H9C -0.0662 0.6530 0.1673 0.068 Uiso calc R 1
C C2 0.5077(8) 0.1659(8) 0.16258(19) 0.0333(12) Uani d . 1
H H2 0.5570 0.0370 0.1602 0.040 Uiso calc R 1
C C4 0.5376(8) 0.4953(9) 0.1987(2) 0.0418(14) Uani d . 1
H H4 0.6070 0.5891 0.2199 0.050 Uiso calc R 1
C C7 0.8894(10) 0.0854(9) 0.2118(3) 0.0542(17) Uani d . 1
H H7A 0.8114 -0.0219 0.2237 0.081 Uiso calc R 1
H H7B 1.0181 0.0848 0.2310 0.081 Uiso calc R 1
H H7C 0.9034 0.0688 0.1754 0.081 Uiso calc R 1
C C5 0.3604(8) 0.5428(8) 0.1725(2) 0.0392(13) Uani d . 1
H H5 0.3117 0.6712 0.1762 0.047 Uiso calc R 1
C C11 -0.3746(8) 0.2752(8) 0.0307(2) 0.0380(13) Uani d . 1
H H11A -0.3757 0.1548 0.0515 0.046 Uiso calc R 1
H H11B -0.5100 0.3232 0.0250 0.046 Uiso calc R 1
C C12 -0.3040(8) 0.2233(9) -0.0211(2) 0.0397(13) Uani d . 1
H H12A -0.2884 0.3444 -0.0409 0.048 Uiso calc R 1
H H12B -0.4020 0.1402 -0.0407 0.048 Uiso calc R 1

loop_
_atom_site_aniso_label
_atom_site_aniso_U_11
_atom_site_aniso_U_22
_atom_site_aniso_U_33
_atom_site_aniso_U_12
_atom_site_aniso_U_13
_atom_site_aniso_U_23
Cu1 0.0340(4) 0.0261(4) 0.0277(4) 0.0036(3) -0.0038(2) -0.0052(2)
O3 0.046(2) 0.042(2) 0.034(2) 0.0159(18) -0.0118(17) -0.0128(16)
N1 0.033(2) 0.029(2) 0.030(2) 0.0054(18) 0.0000(18) -0.0027(18)
O1 0.048(2) 0.0228(18) 0.040(2) 0.0037(16) -0.0154(17) -0.0098(15)
C1 0.035(3) 0.026(3) 0.023(2) -0.003(2) 0.001(2) -0.003(2)
O2 0.040(2) 0.046(2) 0.045(2) 0.0007(19) -0.0153(18) -0.0130(19)
C6 0.035(3) 0.028(3) 0.032(3) -0.002(2) 0.003(2) -0.005(2)
C10 0.038(3) 0.031(3) 0.044(3) 0.008(2) 0.000(2) -0.005(2)
C3 0.036(3) 0.039(3) 0.029(3) -0.004(2) -0.002(2) -0.004(2)
C8 0.035(3) 0.027(3) 0.032(3) -0.003(2) 0.009(2) -0.004(2)
C9 0.046(3) 0.032(3) 0.057(4) 0.005(3) -0.002(3) -0.011(3)
C2 0.042(3) 0.026(3) 0.031(3) 0.001(2) 0.001(2) -0.003(2)
C4 0.038(3) 0.040(3) 0.047(3) -0.007(2) -0.002(3) -0.021(3)
C7 0.044(4) 0.054(4) 0.061(4) 0.013(3) -0.011(3) -0.007(3)
C5 0.041(3) 0.029(3) 0.048(3) 0.002(2) 0.004(3) -0.015(2)
C11 0.031(3) 0.038(3) 0.045(3) 0.005(2) 0.000(2) -0.003(2)
C12 0.037(3) 0.041(3) 0.038(3) 0.013(2) -0.010(2) -0.002(2)

loop_
_atom_type_symbol
_atom_type_description
_atom_type_scat_dispersion_real
_atom_type_scat_dispersion_imag
_atom_type_scat_source
C C 0.0033 0.0016 'International Tables Vol C Tables 4.2.6.8 and 6.1.1.4'
H H 0.0000 0.0000 'International Tables Vol C Tables 4.2.6.8 and 6.1.1.4'
N N 0.0061 0.0033 'International Tables Vol C Tables 4.2.6.8 and 6.1.1.4'
O O 0.0106 0.0060 'International Tables Vol C Tables 4.2.6.8 and 6.1.1.4'
Cu Cu 0.3201 1.2651 'International Tables Vol C Tables 4.2.6.8 and 6.1.1.4'

loop_
_geom_angle_atom_site_label_1
_geom_angle_atom_site_label_2
_geom_angle_atom_site_label_3
_geom_angle_site_symmetry_1
_geom_angle_site_symmetry_3
_geom_angle
_geom_angle_publ_flag
O1 Cu1 O3 . 3 92.16(15) y
O1 Cu1 O3 . . 167.99(15) y
O1 Cu1 N1 . . 93.28(16) y
O3 Cu1 O3 3 . 76.07(16) y
O3 Cu1 N1 . . 98.56(16) y
O3 Cu1 N1 3 . 174.31(16) y
C12 O3 Cu1 . . 123.8(3) ?
C12 O3 Cu1 . 3 127.3(3) ?
Cu1 O3 Cu1 3 . 103.93(16) y
C8 N1 C10 . . 118.3(4) ?
C8 N1 Cu1 . . 124.1(4) ?
C10 N1 Cu1 . . 117.5(3) ?
C1 O1 Cu1 . . 124.2(3) ?
O1 C1 C2 . . 116.2(4) ?
O1 C1 C6 . . 124.6(5) ?
C2 C1 C6 . . 119.2(4) ?
C3 O2 C7 . . 118.3(4) ?
C5 C6 C1 . . 116.6(5) ?
C5 C6 C8 . . 120.1(5) ?
C1 C6 C8 . . 123.2(4) ?
N1 C10 C11 . . 113.8(4) ?
N1 C10 H10A . . 108.8 ?
C11 C10 H10A . . 108.8 ?
N1 C10 H10B . . 108.8 ?
C11 C10 H10B . . 108.8 ?
H10A C10 H10B . . 107.7 ?
O2 C3 C2 . . 125.1(5) ?
O2 C3 C4 . . 115.6(5) ?
C2 C3 C4 . . 119.4(5) ?
N1 C8 C6 . . 123.1(4) ?
N1 C8 C9 . . 119.9(5) ?
C6 C8 C9 . . 117.0(4) ?
C8 C9 H9A . . 109.5 ?
C8 C9 H9B . . 109.5 ?
H9A C9 H9B . . 109.5 ?
C8 C9 H9C . . 109.5 ?
H9A C9 H9C . . 109.5 ?
H9B C9 H9C . . 109.5 ?
C3 C2 C1 . . 121.8(5) ?
C3 C2 H2 . . 119.1 ?
C1 C2 H2 . . 119.1 ?
C5 C4 C3 . . 119.2(5) ?
C5 C4 H4 . . 120.4 ?
C3 C4 H4 . . 120.4 ?
O2 C7 H7A . . 109.5 ?
O2 C7 H7B . . 109.5 ?
H7A C7 H7B . . 109.5 ?
O2 C7 H7C . . 109.5 ?
H7A C7 H7C . . 109.5 ?
H7B C7 H7C . . 109.5 ?
C4 C5 C6 . . 123.8(5) ?
C4 C5 H5 . . 118.1 ?
C6 C5 H5 . . 118.1 ?
C12 C11 C10 . . 114.5(5) ?
C12 C11 H11A . . 108.6 ?
C10 C11 H11A . . 108.6 ?
C12 C11 H11B . . 108.6 ?
C10 C11 H11B . . 108.6 ?
H11A C11 H11B . . 107.6 ?
O3 C12 C11 . . 110.5(4) ?
O3 C12 H12A . . 109.5 ?
C11 C12 H12A . . 109.5 ?
O3 C12 H12B . . 109.5 ?
C11 C12 H12B . . 109.5 ?
H12A C12 H12B . . 108.1 ?

loop_
_geom_bond_atom_site_label_1
_geom_bond_atom_site_label_2
_geom_bond_site_symmetry_2
_geom_bond_distance
_geom_bond_publ_flag
Cu1 O1 . 1.873(3) y
Cu1 O3 3 1.935(3) y
Cu1 O3 . 1.912(3) y
Cu1 N1 . 1.956(4) ?
Cu1 Cu1 3 3.0299(11) ?
O3 C12 . 1.414(6) ?
N1 C8 . 1.302(6) y
N1 C10 . 1.475(6) y
O1 C1 . 1.306(6) ?
C1 C2 . 1.408(7) ?
C1 C6 . 1.418(7) ?
O2 C3 . 1.354(6) ?
O2 C7 . 1.415(7) ?
C6 C5 . 1.410(7) ?
C6 C8 . 1.454(7) ?
C10 C11 . 1.513(7) ?
C10 H10A . 0.9700 ?
C10 H10B . 0.9700 ?
C3 C2 . 1.377(7) ?
C3 C4 . 1.400(8) ?
C8 C9 . 1.511(7) ?
C9 H9A . 0.9600 ?
C9 H9B . 0.9600 ?
C9 H9C . 0.9600 ?
C2 H2 . 0.9300 ?
C4 C5 . 1.358(8) ?
C4 H4 . 0.9300 ?
C7 H7A . 0.9600 ?
C7 H7B . 0.9600 ?
C7 H7C . 0.9600 ?
C5 H5 . 0.9300 ?
C11 C12 . 1.502(8) ?
C11 H11A . 0.9700 ?
C11 H11B . 0.9700 ?
C12 H12A . 0.9700 ?
C12 H12B . 0.9700 ?
